data_4026858
loop_
_publ_author_name
'Sambasivarao Kotha'
'Arjun S. Chavan'
'Mobin Shaikh'

_publ_section_title
;
 Diversity-Oriented Approach to Macrocyclic Cyclophane Derivatives by
 Suzuki-Miyaura Cross-Coupling and Olefin Metathesis as Key Steps
;
_journal_name_full 'Journal of Organic Chemistry'
_journal_page_first 482
_journal_page_last 489
_journal_paper_doi 10.1021/jo2020714
_journal_volume 77
_journal_year 2012
_chemical_formula_sum 'C50 H56 O8'
_chemical_formula_weight 784.95
_chemical_name_systematic
;
 ?
;
_space_group_IT_number 2
_symmetry_cell_setting triclinic
_symmetry_space_group_name_Hall '-P 1'
_symmetry_space_group_name_H-M 'P -1'
_atom_sites_solution_hydrogens geom
_atom_sites_solution_primary direct
_atom_sites_solution_secondary difmap
_audit_creation_method SHELXL-97
_cell_angle_alpha 85.924(4)
_cell_angle_beta 84.034(4)
_cell_angle_gamma 72.977(4)
_cell_formula_units_Z 1
_cell_length_a 7.2962(4)
_cell_length_b 9.4000(4)
_cell_length_c 16.2416(8)
_cell_measurement_reflns_used 4862
_cell_measurement_temperature 150(2)
_cell_measurement_theta_max 32.7633
_cell_measurement_theta_min 3.4587
_cell_volume 1058.38(9)
_computing_cell_refinement 'CrysAlis RED, Oxford Diffraction Ltd.,'
_computing_data_collection 'CrysAlis CCD, Oxford Diffraction Ltd.,'
_computing_data_reduction 'CrysAlis RED, Oxford Diffraction Ltd.,'
_computing_molecular_graphics Ortep3
_computing_publication_material Shelx97
_computing_structure_refinement 'SHELXL-97 (Sheldrick, 1997)'
_computing_structure_solution 'SHELXS-97 (Sheldrick, 1997)'
_diffrn_ambient_temperature 150(2)
_diffrn_detector_area_resol_mean 15.9948
_diffrn_measured_fraction_theta_full 0.997
_diffrn_measured_fraction_theta_max 0.997
_diffrn_measurement_device_type 'OXFORD DIFFRACTION XCALIBUR-S'
_diffrn_measurement_method \w/q-scan
_diffrn_radiation_monochromator graphite
_diffrn_radiation_source 'Enhance (Mo) x-ray Source'
_diffrn_radiation_type MoK\a
_diffrn_radiation_wavelength 0.71073
_diffrn_reflns_av_R_equivalents 0.0183
_diffrn_reflns_av_sigmaI/netI 0.0311
_diffrn_reflns_limit_h_max 8
_diffrn_reflns_limit_h_min -8
_diffrn_reflns_limit_k_max 10
_diffrn_reflns_limit_k_min -11
_diffrn_reflns_limit_l_max 19
_diffrn_reflns_limit_l_min -19
_diffrn_reflns_number 7227
_diffrn_reflns_theta_full 24.99
_diffrn_reflns_theta_max 24.99
_diffrn_reflns_theta_min 3.47
_exptl_absorpt_coefficient_mu 0.082
_exptl_absorpt_correction_T_max 0.9829
_exptl_absorpt_correction_T_min 0.9734
_exptl_absorpt_correction_type multi-scan
_exptl_absorpt_process_details
;
CrysAlis RED, Oxford Diffraction Ltd.,
Version 1.171.31.7 (release 18-10-2006 CrysAlis171 .NET)
(compiled Oct 18 2006,16:28:17)
empirical absorption correction using spherical harmonics,
 implemented in SCALE3 ABSPACK scaling algorithm.
;
_exptl_crystal_colour colorless
_exptl_crystal_density_diffrn 1.232
_exptl_crystal_description block
_exptl_crystal_F_000 420
_exptl_crystal_size_max 0.33
_exptl_crystal_size_mid 0.28
_exptl_crystal_size_min 0.21
_refine_diff_density_max 0.903
_refine_diff_density_min -0.351
_refine_diff_density_rms 0.045
_refine_ls_extinction_method none
_refine_ls_goodness_of_fit_ref 1.101
_refine_ls_hydrogen_treatment riding
_refine_ls_matrix_type full
_refine_ls_number_parameters 264
_refine_ls_number_reflns 3716
_refine_ls_number_restraints 0
_refine_ls_restrained_S_all 1.101
_refine_ls_R_factor_all 0.0621
_refine_ls_R_factor_gt 0.0482
_refine_ls_shift/su_max 0.000
_refine_ls_shift/su_mean 0.000
_refine_ls_structure_factor_coef Fsqd
_refine_ls_weighting_details 'calc w=1/[\s^2^(Fo^2^)+(0.0768P)^2^+0.1773P] where P=(Fo^2^+2Fc^2^)/3'
_refine_ls_weighting_scheme calc
_refine_ls_wR_factor_gt 0.1309
_refine_ls_wR_factor_ref 0.1370
_reflns_number_gt 2858
_reflns_number_total 3716
_reflns_threshold_expression >2sigma(I)
_cod_data_source_file jo2020714_srk17b.cif
_cod_data_source_block srk030
_cod_database_code 4026858

loop_
_symmetry_equiv_pos_as_xyz
'x, y, z'
'-x, -y, -z'

loop_
_atom_site_label
_atom_site_type_symbol
_atom_site_fract_x
_atom_site_fract_y
_atom_site_fract_z
_atom_site_U_iso_or_equiv
_atom_site_adp_type
_atom_site_occupancy
_atom_site_symmetry_multiplicity
_atom_site_calc_flag
_atom_site_refinement_flags
O1 O 0.68466(18) 0.59616(14) 0.21451(8) 0.0295(3) Uani 1 1 d .
O2 O 0.88446(18) 0.54834(14) 0.09814(8) 0.0285(3) Uani 1 1 d .
O3 O 1.31630(18) 0.50824(14) 0.14424(8) 0.0292(3) Uani 1 1 d .
O4 O 1.10364(18) 0.70535(13) 0.20449(8) 0.0297(3) Uani 1 1 d .
C1 C 0.8433(3) 0.54878(18) 0.18047(11) 0.0228(4) Uani 1 1 d .
C2 C 0.7243(3) 0.6087(2) 0.04731(12) 0.0334(5) Uani 1 1 d .
H2A H 0.6056 0.5929 0.0768 0.040 Uiso 1 1 calc R
H2B H 0.7505 0.5560 -0.0052 0.040 Uiso 1 1 calc R
C3 C 0.6960(3) 0.7720(2) 0.02893(14) 0.0424(5) Uani 1 1 d .
H3A H 0.6591 0.8250 0.0807 0.064 Uiso 1 1 calc R
H3B H 0.5942 0.8099 -0.0087 0.064 Uiso 1 1 calc R
H3C H 0.8162 0.7877 0.0028 0.064 Uiso 1 1 calc R
C4 C 1.0268(3) 0.47898(19) 0.22411(11) 0.0234(4) Uani 1 1 d .
C5 C 1.1073(3) 0.31185(19) 0.20396(12) 0.0270(4) Uani 1 1 d .
H5A H 1.1579 0.3046 0.1450 0.032 Uiso 1 1 calc R
H5B H 1.2164 0.2650 0.2378 0.032 Uiso 1 1 calc R
C6 C 0.9615(3) 0.22501(19) 0.21976(12) 0.0261(4) Uani 1 1 d .
C7 C 0.8350(3) 0.2264(2) 0.16114(13) 0.0381(5) Uani 1 1 d .
H7 H 0.8406 0.2829 0.1106 0.046 Uiso 1 1 calc R
C8 C 0.7013(3) 0.1473(2) 0.17488(14) 0.0391(5) Uani 1 1 d .
H8 H 0.6153 0.1523 0.1340 0.047 Uiso 1 1 calc R
C9 C 0.6898(3) 0.0615(2) 0.24645(13) 0.0300(5) Uani 1 1 d .
C10 C 0.8171(3) 0.0589(2) 0.30483(13) 0.0328(5) Uani 1 1 d .
H10 H 0.8127 0.0007 0.3549 0.039 Uiso 1 1 calc R
C11 C 0.9507(3) 0.1390(2) 0.29192(13) 0.0303(5) Uani 1 1 d .
H11 H 1.0357 0.1348 0.3331 0.036 Uiso 1 1 calc R
C12 C 0.5465(3) -0.0283(2) 0.25791(14) 0.0346(5) Uani 1 1 d .
H12A H 0.4376 0.0208 0.2244 0.041 Uiso 1 1 calc R
H12B H 0.6093 -0.1282 0.2360 0.041 Uiso 1 1 calc R
C13 C 0.4695(3) -0.0467(2) 0.34437(14) 0.0380(5) Uani 1 1 d .
H13 H 0.4116 0.0392 0.3757 0.046 Uiso 1 1 calc R
C14 C 0.4792(3) -0.1821(3) 0.38010(14) 0.0409(5) Uani 1 1 d .
H14 H 0.5331 -0.2662 0.3470 0.049 Uiso 1 1 calc R
C15 C 0.9790(3) 0.5029(2) 0.31775(11) 0.0260(4) Uani 1 1 d .
H15A H 0.9380 0.6114 0.3261 0.031 Uiso 1 1 calc R
H15B H 0.8677 0.4651 0.3365 0.031 Uiso 1 1 calc R
C16 C 1.1383(3) 0.4307(2) 0.37281(12) 0.0272(4) Uani 1 1 d .
C17 C 1.1024(3) 0.3435(2) 0.44159(12) 0.0307(5) Uani 1 1 d .
H17 H 0.9780 0.3299 0.4526 0.037 Uiso 1 1 calc R
C18 C 1.2424(3) 0.2759(2) 0.49457(13) 0.0334(5) Uani 1 1 d .
H18 H 1.2122 0.2175 0.5413 0.040 Uiso 1 1 calc R
C19 C 1.4266(3) 0.2920(2) 0.48064(13) 0.0361(5) Uani 1 1 d .
C20 C 1.4622(3) 0.3811(3) 0.41276(15) 0.0449(6) Uani 1 1 d .
H20 H 1.5860 0.3959 0.4022 0.054 Uiso 1 1 calc R
C21 C 1.3225(3) 0.4486(2) 0.36028(14) 0.0398(5) Uani 1 1 d .
H21 H 1.3521 0.5089 0.3144 0.048 Uiso 1 1 calc R
C22 C 1.1694(3) 0.56195(19) 0.18593(11) 0.0230(4) Uani 1 1 d .
C23 C 1.2187(3) 0.8018(2) 0.17104(14) 0.0354(5) Uani 1 1 d .
H23A H 1.3570 0.7466 0.1708 0.042 Uiso 1 1 calc R
H23B H 1.1932 0.8880 0.2066 0.042 Uiso 1 1 calc R
C24 C 1.1720(3) 0.8564(3) 0.08436(17) 0.0514(6) Uani 1 1 d .
H24A H 1.2092 0.7719 0.0480 0.077 Uiso 1 1 calc R
H24B H 1.2429 0.9278 0.0645 0.077 Uiso 1 1 calc R
H24C H 1.0335 0.9051 0.0841 0.077 Uiso 1 1 calc R
C25 C 1.5878(3) 0.2090(3) 0.53339(15) 0.0479(6) Uani 1 1 d .
H25A H 1.6557 0.1121 0.5088 0.057 Uiso 1 1 calc R
H25B H 1.6814 0.2671 0.5323 0.057 Uiso 1 1 calc R

loop_
_atom_site_aniso_label
_atom_site_aniso_U_11
_atom_site_aniso_U_22
_atom_site_aniso_U_33
_atom_site_aniso_U_23
_atom_site_aniso_U_13
_atom_site_aniso_U_12
O1 0.0224(7) 0.0369(8) 0.0283(7) -0.0060(6) 0.0007(6) -0.0072(6)
O2 0.0235(7) 0.0381(7) 0.0231(7) -0.0023(5) -0.0015(6) -0.0078(6)
O3 0.0231(7) 0.0325(7) 0.0327(8) -0.0064(6) 0.0028(6) -0.0098(6)
O4 0.0272(7) 0.0237(7) 0.0394(8) -0.0063(6) 0.0050(6) -0.0106(5)
C1 0.0242(10) 0.0213(9) 0.0247(10) -0.0029(7) 0.0002(8) -0.0099(7)
C2 0.0258(10) 0.0517(13) 0.0242(11) -0.0017(9) -0.0057(8) -0.0122(9)
C3 0.0378(12) 0.0509(13) 0.0339(12) 0.0061(10) -0.0064(10) -0.0063(10)
C4 0.0224(9) 0.0235(9) 0.0245(10) -0.0020(7) -0.0005(8) -0.0073(7)
C5 0.0256(10) 0.0245(9) 0.0309(11) -0.0038(8) 0.0005(8) -0.0074(8)
C6 0.0270(10) 0.0208(9) 0.0304(11) -0.0054(8) -0.0005(8) -0.0062(7)
C7 0.0530(14) 0.0367(11) 0.0331(12) 0.0035(9) -0.0118(10) -0.0243(10)
C8 0.0492(14) 0.0382(11) 0.0378(13) 0.0007(9) -0.0165(10) -0.0213(10)
C9 0.0292(10) 0.0234(9) 0.0382(12) -0.0073(8) -0.0027(9) -0.0077(8)
C10 0.0360(11) 0.0284(10) 0.0338(11) 0.0022(8) -0.0012(9) -0.0104(8)
C11 0.0292(10) 0.0289(10) 0.0337(11) -0.0013(8) -0.0066(9) -0.0082(8)
C12 0.0315(11) 0.0254(10) 0.0486(13) -0.0043(9) -0.0033(10) -0.0103(8)
C13 0.0304(11) 0.0453(12) 0.0418(13) 0.0060(10) -0.0108(10) -0.0156(9)
C14 0.0350(12) 0.0501(13) 0.0394(13) -0.0062(10) -0.0057(10) -0.0134(10)
C15 0.0235(10) 0.0288(10) 0.0256(10) -0.0028(8) -0.0001(8) -0.0075(8)
C16 0.0282(10) 0.0297(10) 0.0256(10) -0.0048(8) -0.0022(8) -0.0106(8)
C17 0.0274(10) 0.0389(11) 0.0274(11) -0.0024(8) 0.0000(8) -0.0125(8)
C18 0.0384(12) 0.0358(11) 0.0284(11) 0.0038(8) -0.0046(9) -0.0152(9)
C19 0.0351(12) 0.0402(11) 0.0371(12) 0.0039(9) -0.0104(10) -0.0161(9)
C20 0.0336(12) 0.0608(15) 0.0481(14) 0.0156(11) -0.0130(11) -0.0270(11)
C21 0.0386(12) 0.0509(13) 0.0372(12) 0.0129(10) -0.0100(10) -0.0255(10)
C22 0.0210(10) 0.0264(9) 0.0225(10) -0.0030(7) -0.0041(8) -0.0071(7)
C23 0.0309(11) 0.0264(10) 0.0519(14) -0.0060(9) 0.0055(10) -0.0149(8)
C24 0.0418(13) 0.0449(13) 0.0670(17) 0.0202(12) -0.0052(12) -0.0168(11)
C25 0.0412(13) 0.0598(15) 0.0467(15) 0.0118(11) -0.0139(11) -0.0209(11)

loop_
_atom_type_symbol
_atom_type_description
_atom_type_scat_dispersion_real
_atom_type_scat_dispersion_imag
_atom_type_scat_source
C C 0.0033 0.0016 'International Tables Vol C Tables 4.2.6.8 and 6.1.1.4'
H H 0.0000 0.0000 'International Tables Vol C Tables 4.2.6.8 and 6.1.1.4'
O O 0.0106 0.0060 'International Tables Vol C Tables 4.2.6.8 and 6.1.1.4'

loop_
_geom_angle_atom_site_label_1
_geom_angle_atom_site_label_2
_geom_angle_atom_site_label_3
_geom_angle
_geom_angle_site_symmetry_1
_geom_angle_site_symmetry_3
C1 O2 C2 117.03(14) . .
C22 O4 C23 117.02(14) . .
O1 C1 O2 124.52(17) . .
O1 C1 C4 125.38(17) . .
O2 C1 C4 110.09(14) . .
O2 C2 C3 110.14(16) . .
O2 C2 H2A 109.6 . .
C3 C2 H2A 109.6 . .
O2 C2 H2B 109.6 . .
C3 C2 H2B 109.6 . .
H2A C2 H2B 108.1 . .
C2 C3 H3A 109.5 . .
C2 C3 H3B 109.5 . .
H3A C3 H3B 109.5 . .
C2 C3 H3C 109.5 . .
H3A C3 H3C 109.5 . .
H3B C3 H3C 109.5 . .
C1 C4 C22 104.98(14) . .
C1 C4 C15 108.39(14) . .
C22 C4 C15 111.87(14) . .
C1 C4 C5 109.42(15) . .
C22 C4 C5 109.08(14) . .
C15 C4 C5 112.78(15) . .
C6 C5 C4 114.25(15) . .
C6 C5 H5A 108.7 . .
C4 C5 H5A 108.7 . .
C6 C5 H5B 108.7 . .
C4 C5 H5B 108.7 . .
H5A C5 H5B 107.6 . .
C11 C6 C7 117.35(17) . .
C11 C6 C5 121.72(17) . .
C7 C6 C5 120.92(17) . .
C8 C7 C6 121.41(19) . .
C8 C7 H7 119.3 . .
C6 C7 H7 119.3 . .
C9 C8 C7 121.5(2) . .
C9 C8 H8 119.2 . .
C7 C8 H8 119.2 . .
C8 C9 C10 117.20(18) . .
C8 C9 C12 120.04(19) . .
C10 C9 C12 122.74(19) . .
C11 C10 C9 121.68(19) . .
C11 C10 H10 119.2 . .
C9 C10 H10 119.2 . .
C6 C11 C10 120.82(18) . .
C6 C11 H11 119.6 . .
C10 C11 H11 119.6 . .
C13 C12 C9 114.77(18) . .
C13 C12 H12A 108.6 . .
C9 C12 H12A 108.6 . .
C13 C12 H12B 108.6 . .
C9 C12 H12B 108.6 . .
H12A C12 H12B 107.6 . .
C14 C13 C12 121.7(2) . .
C14 C13 H13 119.2 . .
C12 C13 H13 119.2 . .
C13 C14 C25 124.6(2) . 2_756
C13 C14 H14 117.7 . .
C25 C14 H14 117.7 2_756 .
C16 C15 C4 116.52(15) . .
C16 C15 H15A 108.2 . .
C4 C15 H15A 108.2 . .
C16 C15 H15B 108.2 . .
C4 C15 H15B 108.2 . .
H15A C15 H15B 107.3 . .
C17 C16 C21 116.62(18) . .
C17 C16 C15 119.41(17) . .
C21 C16 C15 123.95(17) . .
C18 C17 C16 121.83(18) . .
C18 C17 H17 119.1 . .
C16 C17 H17 119.1 . .
C17 C18 C19 121.14(19) . .
C17 C18 H18 119.4 . .
C19 C18 H18 119.4 . .
C20 C19 C18 117.19(19) . .
C20 C19 C25 120.36(19) . .
C18 C19 C25 122.35(19) . .
C21 C20 C19 121.6(2) . .
C21 C20 H20 119.2 . .
C19 C20 H20 119.2 . .
C20 C21 C16 121.64(19) . .
C20 C21 H21 119.2 . .
C16 C21 H21 119.2 . .
O3 C22 O4 124.66(16) . .
O3 C22 C4 125.72(15) . .
O4 C22 C4 109.60(14) . .
O4 C23 C24 110.57(17) . .
O4 C23 H23A 109.5 . .
C24 C23 H23A 109.5 . .
O4 C23 H23B 109.5 . .
C24 C23 H23B 109.5 . .
H23A C23 H23B 108.1 . .
C23 C24 H24A 109.5 . .
C23 C24 H24B 109.5 . .
H24A C24 H24B 109.5 . .
C23 C24 H24C 109.5 . .
H24A C24 H24C 109.5 . .
H24B C24 H24C 109.5 . .
C14 C25 C19 113.4(2) 2_756 .
C14 C25 H25A 108.9 2_756 .
C19 C25 H25A 108.9 . .
C14 C25 H25B 108.9 2_756 .
C19 C25 H25B 108.9 . .
H25A C25 H25B 107.7 . .

loop_
_geom_bond_atom_site_label_1
_geom_bond_atom_site_label_2
_geom_bond_distance
_geom_bond_site_symmetry_2
O1 C1 1.202(2) .
O2 C1 1.340(2) .
O2 C2 1.454(2) .
O3 C22 1.201(2) .
O4 C22 1.337(2) .
O4 C23 1.451(2) .
C1 C4 1.530(3) .
C2 C3 1.500(3) .
C2 H2A 0.9900 .
C2 H2B 0.9900 .
C3 H3A 0.9800 .
C3 H3B 0.9800 .
C3 H3C 0.9800 .
C4 C22 1.532(2) .
C4 C15 1.542(3) .
C4 C5 1.553(2) .
C5 C6 1.512(3) .
C5 H5A 0.9900 .
C5 H5B 0.9900 .
C6 C11 1.385(3) .
C6 C7 1.390(3) .
C7 C8 1.382(3) .
C7 H7 0.9500 .
C8 C9 1.376(3) .
C8 H8 0.9500 .
C9 C10 1.389(3) .
C9 C12 1.515(3) .
C10 C11 1.388(3) .
C10 H10 0.9500 .
C11 H11 0.9500 .
C12 C13 1.475(3) .
C12 H12A 0.9900 .
C12 H12B 0.9900 .
C13 C14 1.346(3) .
C13 H13 0.9500 .
C14 C25 1.468(3) 2_756
C14 H14 0.9500 .
C15 C16 1.510(3) .
C15 H15A 0.9900 .
C15 H15B 0.9900 .
C16 C17 1.387(3) .
C16 C21 1.395(3) .
C17 C18 1.383(3) .
C17 H17 0.9500 .
C18 C19 1.389(3) .
C18 H18 0.9500 .
C19 C20 1.386(3) .
C19 C25 1.518(3) .
C20 C21 1.376(3) .
C20 H20 0.9500 .
C21 H21 0.9500 .
C23 C24 1.502(3) .
C23 H23A 0.9900 .
C23 H23B 0.9900 .
C24 H24A 0.9800 .
C24 H24B 0.9800 .
C24 H24C 0.9800 .
C25 C14 1.468(3) 2_756
C25 H25A 0.9900 .
C25 H25B 0.9900 .

loop_
_geom_torsion_atom_site_label_1
_geom_torsion_atom_site_label_2
_geom_torsion_atom_site_label_3
_geom_torsion_atom_site_label_4
_geom_torsion
_geom_torsion_site_symmetry_4
C2 O2 C1 O1 -0.5(2) .
C2 O2 C1 C4 178.89(14) .
C1 O2 C2 C3 90.86(19) .
O1 C1 C4 C22 -128.74(18) .
O2 C1 C4 C22 51.87(17) .
O1 C1 C4 C15 -9.0(2) .
O2 C1 C4 C15 171.56(13) .
O1 C1 C4 C5 114.32(19) .
O2 C1 C4 C5 -65.08(18) .
C1 C4 C5 C6 -51.7(2) .
C22 C4 C5 C6 -165.98(15) .
C15 C4 C5 C6 69.1(2) .
C4 C5 C6 C11 -98.1(2) .
C4 C5 C6 C7 83.2(2) .
C11 C6 C7 C8 1.2(3) .
C5 C6 C7 C8 179.93(18) .
C6 C7 C8 C9 -1.3(3) .
C7 C8 C9 C10 0.6(3) .
C7 C8 C9 C12 -177.66(19) .
C8 C9 C10 C11 0.0(3) .
C12 C9 C10 C11 178.23(18) .
C7 C6 C11 C10 -0.5(3) .
C5 C6 C11 C10 -179.29(16) .
C9 C10 C11 C6 0.0(3) .
C8 C9 C12 C13 -148.1(2) .
C10 C9 C12 C13 33.7(3) .
C9 C12 C13 C14 -125.7(2) .
C12 C13 C14 C25 177.6(2) 2_756
C1 C4 C15 C16 175.13(14) .
C22 C4 C15 C16 -69.6(2) .
C5 C4 C15 C16 53.8(2) .
C4 C15 C16 C17 -129.09(18) .
C4 C15 C16 C21 52.6(3) .
C21 C16 C17 C18 -0.9(3) .
C15 C16 C17 C18 -179.35(17) .
C16 C17 C18 C19 -0.4(3) .
C17 C18 C19 C20 1.5(3) .
C17 C18 C19 C25 -174.8(2) .
C18 C19 C20 C21 -1.3(3) .
C25 C19 C20 C21 175.0(2) .
C19 C20 C21 C16 0.0(4) .
C17 C16 C21 C20 1.1(3) .
C15 C16 C21 C20 179.5(2) .
C23 O4 C22 O3 0.4(3) .
C23 O4 C22 C4 -178.24(15) .
C1 C4 C22 O3 -114.4(2) .
C15 C4 C22 O3 128.24(19) .
C5 C4 C22 O3 2.8(3) .
C1 C4 C22 O4 64.22(17) .
C15 C4 C22 O4 -53.12(19) .
C5 C4 C22 O4 -178.60(15) .
C22 O4 C23 C24 84.5(2) .
C20 C19 C25 C14 151.8(2) 2_756
C18 C19 C25 C14 -32.1(3) 2_756
